data_7108510
loop_
_publ_author_name
'Qilong Zhu'
'Shengchang Xiang'
'Tianlu Sheng'
'Daqiang Yuan'
'Chaojun Shen'
'Chunhong Tan'
'Shengmin Hu'
'Xintao Wu'

_publ_section_title
;
 A series of goblet-like heterometallic pentanuclear [LnIIICuII4] clusters
 featuring ferromagnetic coupling and single-molecule magnet behavior
;
_journal_name_full Chem.Commun.
_journal_page_first 10736
_journal_paper_doi 10.1039/c2cc35935a
_journal_volume 48
_journal_year 2012
_chemical_formula_sum 'C18 H50 Cl2 Cu4 Eu N7 O43'
_chemical_formula_weight 1529.67
_chemical_name_systematic
;
?
;
_space_group_IT_number 62
_symmetry_cell_setting orthorhombic
_symmetry_space_group_name_Hall '-P 2ac 2n'
_symmetry_space_group_name_H-M 'P n m a'
_atom_sites_solution_hydrogens geom
_atom_sites_solution_primary direct
_atom_sites_solution_secondary difmap
_audit_creation_method SHELXL-97
_cell_angle_alpha 90.00
_cell_angle_beta 90.00
_cell_angle_gamma 90.00
_cell_formula_units_Z 4
_cell_length_a 14.5743(4)
_cell_length_b 20.2763(6)
_cell_length_c 16.0214(5)
_cell_measurement_reflns_used 13078
_cell_measurement_temperature 293(2)
_cell_measurement_theta_max 27.4797
_cell_measurement_theta_min 2.0087
_cell_volume 4734.5(2)
_computing_cell_refinement 'CrystalClear (Rigaku Inc., 2007)'
_computing_data_collection 'CrystalClear (Rigaku Inc., 2007)'
_computing_data_reduction 'CrystalClear (Rigaku Inc., 2007)'
_computing_structure_refinement 'SHELXL-97 (Sheldrick, 1997)'
_computing_structure_solution 'SHELXS-97 (Sheldrick, 1990)'
_diffrn_ambient_temperature 293(2)
_diffrn_measured_fraction_theta_full 0.997
_diffrn_measured_fraction_theta_max 0.997
_diffrn_radiation_monochromator graphite
_diffrn_radiation_source 'fine-focus sealed tube'
_diffrn_radiation_type MoK\a
_diffrn_radiation_wavelength 0.71073
_diffrn_reflns_av_R_equivalents 0.0305
_diffrn_reflns_av_sigmaI/netI 0.0220
_diffrn_reflns_limit_h_max 18
_diffrn_reflns_limit_h_min -18
_diffrn_reflns_limit_k_max 25
_diffrn_reflns_limit_k_min -26
_diffrn_reflns_limit_l_max 20
_diffrn_reflns_limit_l_min -20
_diffrn_reflns_number 35994
_diffrn_reflns_theta_full 27.48
_diffrn_reflns_theta_max 27.48
_diffrn_reflns_theta_min 2.01
_exptl_absorpt_coefficient_mu 3.316
_exptl_absorpt_correction_T_max 1.0000
_exptl_absorpt_correction_T_min 0.6386
_exptl_absorpt_correction_type multi-scan
_exptl_absorpt_process_details 'SADABS (Sheldrick, 1996)'
_exptl_crystal_colour Blue
_exptl_crystal_density_diffrn 2.146
_exptl_crystal_density_method 'not measured'
_exptl_crystal_description Block
_exptl_crystal_F_000 3056
_exptl_crystal_size_max 0.2200
_exptl_crystal_size_mid 0.2000
_exptl_crystal_size_min 0.1700
_refine_diff_density_max 0.697
_refine_diff_density_min -0.978
_refine_diff_density_rms 0.098
_refine_ls_extinction_method none
_refine_ls_goodness_of_fit_ref 1.105
_refine_ls_hydrogen_treatment mixed
_refine_ls_matrix_type full
_refine_ls_number_parameters 375
_refine_ls_number_reflns 5576
_refine_ls_number_restraints 0
_refine_ls_restrained_S_all 1.105
_refine_ls_R_factor_all 0.0329
_refine_ls_R_factor_gt 0.0322
_refine_ls_shift/su_max 0.000
_refine_ls_shift/su_mean 0.000
_refine_ls_structure_factor_coef Fsqd
_refine_ls_weighting_details 'calc w=1/[\s^2^(Fo^2^)+(0.0452P)^2^+6.8487P] where P=(Fo^2^+2Fc^2^)/3'
_refine_ls_weighting_scheme calc
_refine_ls_wR_factor_gt 0.0854
_refine_ls_wR_factor_ref 0.0860
_reflns_number_gt 5463
_reflns_number_total 5576
_reflns_threshold_expression >2sigma(I)
_cod_data_source_file c2cc35935a.txt
_cod_data_source_block a4
_cod_original_sg_symbol_H-M Pnma
_cod_database_code 7108510

loop_
_symmetry_equiv_pos_as_xyz
'x, y, z'
'-x+1/2, -y, z+1/2'
'-x, y+1/2, -z'
'x+1/2, -y+1/2, -z+1/2'
'-x, -y, -z'
'x-1/2, y, -z-1/2'
'x, -y-1/2, z'
'-x-1/2, y-1/2, z-1/2'

loop_
_atom_site_label
_atom_site_type_symbol
_atom_site_fract_x
_atom_site_fract_y
_atom_site_fract_z
_atom_site_U_iso_or_equiv
_atom_site_adp_type
_atom_site_occupancy
_atom_site_symmetry_multiplicity
_atom_site_calc_flag
_atom_site_refinement_flags
Cl1 Cl -0.42248(6) 0.44870(6) -0.20288(7) 0.0551(3) Uani 1 1 d .
Eu1 Eu 0.128673(13) 0.7500 0.103595(12) 0.02416(7) Uani 1 2 d S
N1 N -0.3847(2) 0.64027(16) -0.1214(2) 0.0413(7) Uani 1 1 d .
H1A H -0.4225 0.6695 -0.1394 0.050 Uiso 1 1 calc R
N2 N -0.25957(18) 0.57247(13) -0.14507(16) 0.0309(5) Uani 1 1 d .
N3 N -0.33115(18) 0.57412(13) -0.01353(17) 0.0319(5) Uani 1 1 d .
N4 N -0.2066(3) 0.7500 -0.0377(2) 0.0276(7) Uani 1 2 d S
C1 C -0.2670(2) 0.54515(15) -0.06557(19) 0.0305(6) Uani 1 1 d .
C2 C -0.3204(2) 0.61794(17) -0.1758(2) 0.0363(7) Uani 1 1 d .
C3 C -0.3945(2) 0.62018(18) -0.0401(2) 0.0378(7) Uani 1 1 d .
C4 C -0.1875(2) 0.54752(16) -0.20202(19) 0.0342(7) Uani 1 1 d .
H4A H -0.2162 0.5319 -0.2529 0.041 Uiso 1 1 calc R
H4B H -0.1570 0.5103 -0.1759 0.041 Uiso 1 1 calc R
C5 C -0.1161(2) 0.59946(18) -0.2242(2) 0.0358(7) Uani 1 1 d .
H5A H -0.0692 0.5789 -0.2583 0.043 Uiso 1 1 calc R
H5B H -0.1454 0.6332 -0.2578 0.043 Uiso 1 1 calc R
C6 C -0.0698(2) 0.63258(14) -0.15099(18) 0.0268(6) Uani 1 1 d .
C7 C -0.3377(2) 0.55150(17) 0.0741(2) 0.0352(7) Uani 1 1 d .
H7A H -0.2977 0.5137 0.0817 0.042 Uiso 1 1 calc R
H7B H -0.4000 0.5373 0.0852 0.042 Uiso 1 1 calc R
C8 C -0.3115(2) 0.60444(17) 0.1363(2) 0.0338(7) Uani 1 1 d .
H8A H -0.3571 0.6392 0.1335 0.041 Uiso 1 1 calc R
H8B H -0.3146 0.5855 0.1919 0.041 Uiso 1 1 calc R
C9 C -0.2181(2) 0.63507(14) 0.12528(18) 0.0260(5) Uani 1 1 d .
O1 O -0.22018(17) 0.49844(11) -0.04403(15) 0.0376(5) Uani 1 1 d .
O1W O -0.5034(3) 0.7500 -0.1663(2) 0.0507(9) Uani 1 2 d S
O2 O -0.3170(2) 0.63658(13) -0.24824(17) 0.0494(6) Uani 1 1 d .
O2W O -0.0170(4) 0.7500 0.3805(3) 0.0714(13) Uani 1 2 d S
O3 O -0.45468(18) 0.64114(16) 0.0051(2) 0.0532(7) Uani 1 1 d .
O3W O 0.1624(4) 0.5865(2) -0.0862(2) 0.111(2) Uani 1 1 d .
O4 O -0.07977(16) 0.60731(11) -0.07950(13) 0.0314(5) Uani 1 1 d .
O4WA O 0.3734(6) 0.6638(6) -0.0703(7) 0.093(3) Uani 0.50 1 d P
O4WB O 0.3512(7) 0.6285(6) -0.0173(11) 0.129(5) Uani 0.50 1 d P
O5 O -0.02412(16) 0.68344(11) -0.16842(13) 0.0326(5) Uani 1 1 d .
O6 O -0.16464(14) 0.61102(11) 0.07224(13) 0.0301(4) Uani 1 1 d .
O7 O -0.20177(16) 0.68425(11) 0.17181(14) 0.0346(5) Uani 1 1 d .
O8 O 0.06539(14) 0.68477(11) -0.01058(13) 0.0248(4) Uani 1 1 d .
O9 O -0.01107(14) 0.68528(10) 0.13676(12) 0.0238(4) Uani 1 1 d .
O10 O 0.0230(2) 0.54212(14) 0.07950(19) 0.0534(7) Uani 1 1 d .
H10A H 0.0322 0.5147 0.0402 0.064 Uiso 1 1 d R
H10B H -0.0200 0.5299 0.1119 0.064 Uiso 1 1 d R
O11 O 0.1669(2) 0.7500 -0.1613(2) 0.0387(7) Uani 1 2 d S
H11 H 0.1780 0.7152 -0.1890 0.046 Uiso 1 1 d R
O12 O 0.2858(3) 0.7500 0.1626(3) 0.0785(17) Uani 1 2 d S
H12 H 0.2987 0.7835 0.1922 0.094 Uiso 1 1 d R
O13 O 0.2445(2) 0.7500 -0.0061(2) 0.0560(11) Uani 1 2 d S
H13A H 0.2323 0.7500 -0.0580 0.067 Uiso 1 2 d SR
H13B H 0.2966 0.7500 -0.0010 0.067 Uiso 1 2 d SR
O14 O 0.1254(2) 0.7500 0.2553(2) 0.0393(8) Uani 1 2 d S
H14A H 0.0787 0.7500 0.2871 0.047 Uiso 1 2 d SR
H14B H 0.1772 0.7500 0.2810 0.047 Uiso 1 2 d SR
O15 O 0.1776(2) 0.63538(14) 0.12705(19) 0.0567(8) Uani 1 1 d .
H15A H 0.2353 0.6303 0.1227 0.068 Uiso 1 1 d R
H15B H 0.1399 0.6072 0.1080 0.068 Uiso 1 1 d R
O16 O -0.2083(3) 0.7500 -0.1112(3) 0.0816(18) Uani 1 2 d S
O17 O -0.1230(2) 0.7500 -0.0006(2) 0.0300(6) Uani 1 2 d S
O18 O -0.2719(3) 0.7500 0.0082(3) 0.0691(14) Uani 1 2 d S
O19 O -0.3477(5) 0.4172(4) -0.1781(6) 0.220(5) Uani 1 1 d .
O20 O -0.4510(3) 0.4937(2) -0.1420(3) 0.0881(14) Uani 1 1 d .
O21 O -0.4936(2) 0.4060(2) -0.2268(2) 0.0800(12) Uani 1 1 d .
O22 O -0.3949(6) 0.4847(4) -0.2751(4) 0.176(4) Uani 1 1 d .
Cu1 Cu 0.02292(4) 0.7500 -0.09210(3) 0.02443(11) Uani 1 2 d S
Cu2 Cu -0.04616(2) 0.642537(17) 0.03025(2) 0.02366(9) Uani 1 1 d .
Cu3 Cu -0.10851(3) 0.7500 0.15074(3) 0.02409(11) Uani 1 2 d S
H8 H 0.089(3) 0.6612(19) -0.030(2) 0.023(10) Uiso 1 1 d .
H9 H -0.011(3) 0.662(2) 0.172(2) 0.031(10) Uiso 1 1 d .

loop_
_atom_site_aniso_label
_atom_site_aniso_U_11
_atom_site_aniso_U_22
_atom_site_aniso_U_33
_atom_site_aniso_U_23
_atom_site_aniso_U_13
_atom_site_aniso_U_12
Cl1 0.0354(4) 0.0664(6) 0.0634(6) -0.0327(5) 0.0047(4) -0.0079(4)
Eu1 0.02335(11) 0.02841(12) 0.02071(11) 0.000 -0.00264(7) 0.000
N1 0.0399(15) 0.0425(17) 0.0415(16) 0.0041(13) -0.0096(13) 0.0088(13)
N2 0.0347(13) 0.0303(13) 0.0276(12) 0.0010(10) -0.0048(10) -0.0023(10)
N3 0.0305(13) 0.0328(13) 0.0323(13) 0.0013(11) -0.0035(10) -0.0018(10)
N4 0.0317(18) 0.0252(17) 0.0259(17) 0.000 0.0049(14) 0.000
C1 0.0351(15) 0.0263(14) 0.0299(15) 0.0003(12) -0.0065(12) -0.0055(12)
C2 0.0399(17) 0.0339(16) 0.0352(16) 0.0018(13) -0.0101(13) -0.0023(13)
C3 0.0313(16) 0.0389(17) 0.0433(18) 0.0012(15) -0.0057(14) -0.0017(14)
C4 0.0427(17) 0.0329(16) 0.0269(14) -0.0055(12) -0.0060(13) -0.0054(13)
C5 0.0430(17) 0.0412(18) 0.0233(14) -0.0050(13) -0.0020(12) -0.0071(14)
C6 0.0288(14) 0.0272(14) 0.0243(13) -0.0042(11) 0.0010(11) 0.0012(11)
C7 0.0340(16) 0.0370(17) 0.0346(16) 0.0053(14) 0.0024(13) -0.0090(13)
C8 0.0295(15) 0.0406(17) 0.0314(15) -0.0011(13) 0.0064(12) -0.0058(13)
C9 0.0281(14) 0.0260(13) 0.0241(13) 0.0033(11) 0.0017(11) -0.0013(11)
O1 0.0485(14) 0.0307(11) 0.0337(11) 0.0046(9) -0.0024(10) 0.0040(10)
O1W 0.055(2) 0.063(3) 0.0339(18) 0.000 -0.0101(17) 0.000
O2 0.0647(17) 0.0482(15) 0.0352(13) 0.0087(11) -0.0116(12) 0.0061(13)
O2W 0.067(3) 0.070(3) 0.078(3) 0.000 0.002(3) 0.000
O3 0.0367(14) 0.068(2) 0.0547(16) 0.0022(14) 0.0034(12) 0.0095(13)
O3W 0.185(5) 0.108(3) 0.0410(17) 0.009(2) 0.016(2) 0.099(3)
O4 0.0394(12) 0.0325(11) 0.0222(9) -0.0022(9) -0.0014(9) -0.0073(9)
O4WA 0.070(6) 0.118(8) 0.091(7) 0.006(6) -0.007(4) 0.019(5)
O4WB 0.066(6) 0.112(9) 0.209(15) -0.010(9) -0.012(8) 0.011(6)
O5 0.0414(12) 0.0323(11) 0.0241(10) -0.0019(8) -0.0017(9) -0.0070(9)
O6 0.0277(10) 0.0327(11) 0.0299(10) -0.0050(9) 0.0044(8) -0.0047(9)
O7 0.0380(12) 0.0310(11) 0.0349(11) -0.0054(9) 0.0138(9) -0.0065(9)
O8 0.0266(10) 0.0261(10) 0.0216(9) -0.0013(8) 0.0015(8) 0.0038(8)
O9 0.0284(10) 0.0236(10) 0.0194(9) 0.0018(8) -0.0014(8) 0.0009(8)
O10 0.0614(18) 0.0390(14) 0.0596(16) 0.0015(13) 0.0109(14) 0.0157(13)
O11 0.049(2) 0.0376(18) 0.0292(16) 0.000 0.0069(14) 0.000
O12 0.040(2) 0.165(6) 0.0304(19) 0.000 -0.0092(16) 0.000
O13 0.0307(18) 0.104(4) 0.0333(18) 0.000 0.0014(14) 0.000
O14 0.0326(17) 0.060(2) 0.0254(16) 0.000 -0.0072(12) 0.000
O15 0.0670(19) 0.0467(16) 0.0565(17) -0.0061(14) -0.0158(15) 0.0240(14)
O16 0.047(3) 0.162(6) 0.036(2) 0.000 -0.0054(18) 0.000
O17 0.0288(15) 0.0287(15) 0.0326(16) 0.000 -0.0043(12) 0.000
O18 0.036(2) 0.124(4) 0.047(2) 0.000 0.0007(18) 0.000
O19 0.123(5) 0.200(7) 0.337(12) -0.149(8) -0.136(6) 0.107(5)
O20 0.076(2) 0.092(3) 0.097(3) -0.061(2) 0.033(2) -0.036(2)
O21 0.0609(19) 0.103(3) 0.076(2) -0.052(2) 0.0191(17) -0.0394(19)
O22 0.238(8) 0.199(7) 0.091(4) -0.040(4) 0.057(4) -0.159(6)
Cu1 0.0287(2) 0.0248(2) 0.0198(2) 0.000 -0.00137(18) 0.000
Cu2 0.02570(18) 0.02500(18) 0.02028(17) -0.00215(12) 0.00019(12) -0.00188(13)
Cu3 0.0257(2) 0.0229(2) 0.0237(2) 0.000 0.00425(18) 0.000

loop_
_atom_type_symbol
_atom_type_description
_atom_type_scat_dispersion_real
_atom_type_scat_dispersion_imag
_atom_type_scat_source
C C 0.0033 0.0016 'International Tables Vol C Tables 4.2.6.8 and 6.1.1.4'
H H 0.0000 0.0000 'International Tables Vol C Tables 4.2.6.8 and 6.1.1.4'
N N 0.0061 0.0033 'International Tables Vol C Tables 4.2.6.8 and 6.1.1.4'
O O 0.0106 0.0060 'International Tables Vol C Tables 4.2.6.8 and 6.1.1.4'
Cu Cu 0.3201 1.2651 'International Tables Vol C Tables 4.2.6.8 and 6.1.1.4'
Eu Eu -0.1578 3.6682 'International Tables Vol C Tables 4.2.6.8 and 6.1.1.4'
Cl Cl 0.1484 0.1585 'International Tables Vol C Tables 4.2.6.8 and 6.1.1.4'

loop_
_geom_angle_atom_site_label_1
_geom_angle_atom_site_label_2
_geom_angle_atom_site_label_3
_geom_angle
_geom_angle_site_symmetry_1
_geom_angle_site_symmetry_3
O19 Cl1 O20 110.4(4) . .
O19 Cl1 O21 113.1(4) . .
O20 Cl1 O21 112.0(2) . .
O19 Cl1 O22 105.0(6) . .
O20 Cl1 O22 108.4(4) . .
O21 Cl1 O22 107.6(3) . .
O14 Eu1 O13 137.30(12) . .
O14 Eu1 O8 137.94(7) . .
O13 Eu1 O8 73.79(9) . .
O14 Eu1 O8 137.94(7) . 7_575
O13 Eu1 O8 73.79(9) . 7_575
O8 Eu1 O8 65.70(10) . 7_575
O14 Eu1 O15 81.55(8) . 7_575
O13 Eu1 O15 84.80(9) . 7_575
O8 Eu1 O15 137.46(9) . 7_575
O8 Eu1 O15 73.25(9) 7_575 7_575
O14 Eu1 O15 81.55(8) . .
O13 Eu1 O15 84.80(9) . .
O8 Eu1 O15 73.25(9) . .
O8 Eu1 O15 137.46(9) 7_575 .
O15 Eu1 O15 141.73(15) 7_575 .
O14 Eu1 O12 68.68(12) . .
O13 Eu1 O12 68.62(13) . .
O8 Eu1 O12 129.50(9) . .
O8 Eu1 O12 129.50(9) 7_575 .
O15 Eu1 O12 70.95(8) 7_575 .
O15 Eu1 O12 70.95(8) . .
O14 Eu1 O9 76.68(8) . .
O13 Eu1 O9 136.32(7) . .
O8 Eu1 O9 64.10(7) . .
O8 Eu1 O9 97.88(7) 7_575 .
O15 Eu1 O9 134.85(10) 7_575 .
O15 Eu1 O9 72.88(10) . .
O12 Eu1 O9 132.61(8) . .
O14 Eu1 O9 76.68(8) . 7_575
O13 Eu1 O9 136.32(7) . 7_575
O8 Eu1 O9 97.88(7) . 7_575
O8 Eu1 O9 64.10(7) 7_575 7_575
O15 Eu1 O9 72.88(10) 7_575 7_575
O15 Eu1 O9 134.85(10) . 7_575
O12 Eu1 O9 132.61(8) . 7_575
O9 Eu1 O9 63.88(9) . 7_575
O14 Eu1 Cu1 152.69(8) . .
O13 Eu1 Cu1 70.01(9) . .
O8 Eu1 Cu1 32.85(5) . .
O8 Eu1 Cu1 32.85(5) 7_575 .
O15 Eu1 Cu1 105.37(7) 7_575 .
O15 Eu1 Cu1 105.37(7) . .
O12 Eu1 Cu1 138.63(10) . .
O9 Eu1 Cu1 80.21(5) . .
O9 Eu1 Cu1 80.21(5) 7_575 .
O14 Eu1 Cu3 76.54(8) . .
O13 Eu1 Cu3 146.15(9) . .
O8 Eu1 Cu3 77.91(5) . .
O8 Eu1 Cu3 77.91(5) 7_575 .
O15 Eu1 Cu3 104.52(8) 7_575 .
O15 Eu1 Cu3 104.52(8) . .
O12 Eu1 Cu3 145.22(10) . .
O9 Eu1 Cu3 32.02(5) . .
O9 Eu1 Cu3 32.02(5) 7_575 .
Cu1 Eu1 Cu3 76.148(12) . .
O14 Eu1 Cu2 108.45(6) . .
O13 Eu1 Cu2 104.96(7) . .
O8 Eu1 Cu2 31.56(5) . .
O8 Eu1 Cu2 79.24(5) 7_575 .
O15 Eu1 Cu2 146.93(8) 7_575 .
O15 Eu1 Cu2 71.28(8) . .
O12 Eu1 Cu2 142.109(8) . .
O9 Eu1 Cu2 32.59(5) . .
O9 Eu1 Cu2 78.84(5) 7_575 .
Cu1 Eu1 Cu2 52.175(8) . .
Cu3 Eu1 Cu2 50.943(8) . .
C2 N1 C3 125.7(3) . .
C2 N2 C1 123.1(3) . .
C2 N2 C4 117.9(3) . .
C1 N2 C4 118.9(3) . .
C3 N3 C1 123.6(3) . .
C3 N3 C7 117.3(3) . .
C1 N3 C7 118.9(3) . .
O16 N4 O18 126.5(5) . .
O16 N4 O17 117.2(4) . .
O18 N4 O17 116.3(4) . .
O1 C1 N3 122.6(3) . .
O1 C1 N2 121.7(3) . .
N3 C1 N2 115.8(3) . .
O2 C2 N1 122.4(3) . .
O2 C2 N2 121.5(3) . .
N1 C2 N2 116.1(3) . .
O3 C3 N1 122.5(3) . .
O3 C3 N3 122.4(3) . .
N1 C3 N3 115.1(3) . .
N2 C4 C5 113.1(3) . .
C6 C5 C4 115.6(3) . .
O5 C6 O4 126.5(3) . .
O5 C6 C5 115.4(3) . .
O4 C6 C5 118.2(3) . .
N3 C7 C8 112.9(3) . .
C9 C8 C7 116.3(3) . .
O6 C9 O7 126.0(3) . .
O6 C9 C8 118.8(3) . .
O7 C9 C8 115.2(3) . .
C6 O4 Cu2 129.5(2) . .
C6 O5 Cu1 127.96(19) . .
C9 O6 Cu2 130.9(2) . .
C9 O7 Cu3 124.88(19) . .
Cu2 O8 Cu1 104.87(10) . .
Cu2 O8 Eu1 107.57(9) . .
Cu1 O8 Eu1 104.68(9) . .
Cu3 O9 Cu2 101.87(9) . .
Cu3 O9 Eu1 105.48(9) . .
Cu2 O9 Eu1 105.00(8) . .
N4 O17 Cu3 121.0(2) . .
O5 Cu1 O5 87.82(13) . 7_575
O5 Cu1 O8 176.79(9) . 7_575
O5 Cu1 O8 93.55(9) 7_575 7_575
O5 Cu1 O8 93.55(9) . .
O5 Cu1 O8 176.79(9) 7_575 .
O8 Cu1 O8 84.93(13) 7_575 .
O5 Cu1 O11 91.03(9) . .
O5 Cu1 O11 91.03(9) 7_575 .
O8 Cu1 O11 91.84(9) 7_575 .
O8 Cu1 O11 91.84(9) . .
O5 Cu1 Eu1 136.00(7) . .
O5 Cu1 Eu1 136.00(7) 7_575 .
O8 Cu1 Eu1 42.47(7) 7_575 .
O8 Cu1 Eu1 42.47(7) . .
O11 Cu1 Eu1 91.67(8) . .
O8 Cu2 O4 93.87(9) . .
O8 Cu2 O6 172.96(9) . .
O4 Cu2 O6 88.22(9) . .
O8 Cu2 O9 83.21(9) . .
O4 Cu2 O9 175.32(9) . .
O6 Cu2 O9 94.26(9) . .
O8 Cu2 O10 97.62(10) . .
O4 Cu2 O10 95.19(10) . .
O6 Cu2 O10 88.88(10) . .
O9 Cu2 O10 88.83(10) . .
O8 Cu2 Cu3 98.45(7) . .
O4 Cu2 Cu3 138.92(7) . .
O6 Cu2 Cu3 75.71(6) . .
O9 Cu2 Cu3 38.66(6) . .
O10 Cu2 Cu3 121.47(7) . .
O8 Cu2 Eu1 40.87(6) . .
O4 Cu2 Eu1 134.38(7) . .
O6 Cu2 Eu1 135.91(6) . .
O9 Cu2 Eu1 42.41(6) . .
O10 Cu2 Eu1 96.33(8) . .
Cu3 Cu2 Eu1 64.285(11) . .
O7 Cu3 O7 87.17(14) . 7_575
O7 Cu3 O9 93.90(9) . .
O7 Cu3 O9 176.16(10) 7_575 .
O7 Cu3 O9 176.16(10) . 7_575
O7 Cu3 O9 93.90(9) 7_575 7_575
O9 Cu3 O9 84.79(12) . 7_575
O7 Cu3 O17 96.48(9) . .
O7 Cu3 O17 96.48(9) 7_575 .
O9 Cu3 O17 87.06(8) . .
O9 Cu3 O17 87.06(8) 7_575 .
O7 Cu3 Cu2 80.06(6) . .
O7 Cu3 Cu2 144.35(8) 7_575 .
O9 Cu3 Cu2 39.47(6) . .
O9 Cu3 Cu2 101.04(7) 7_575 .
O17 Cu3 Cu2 52.79(3) . .
O7 Cu3 Cu2 144.35(8) . 7_575
O7 Cu3 Cu2 80.06(6) 7_575 7_575
O9 Cu3 Cu2 101.04(7) . 7_575
O9 Cu3 Cu2 39.47(6) 7_575 7_575
O17 Cu3 Cu2 52.79(3) . 7_575
Cu2 Cu3 Cu2 91.206(18) . 7_575
O7 Cu3 Eu1 136.39(7) . .
O7 Cu3 Eu1 136.39(7) 7_575 .
O9 Cu3 Eu1 42.50(6) . .
O9 Cu3 Eu1 42.50(6) 7_575 .
O17 Cu3 Eu1 82.65(7) . .
Cu2 Cu3 Eu1 64.771(11) . .
Cu2 Cu3 Eu1 64.771(11) 7_575 .

loop_
_geom_bond_atom_site_label_1
_geom_bond_atom_site_label_2
_geom_bond_distance
_geom_bond_site_symmetry_2
Cl1 O19 1.324(5) .
Cl1 O20 1.399(3) .
Cl1 O21 1.404(3) .
Cl1 O22 1.426(6) .
Eu1 O14 2.431(3) .
Eu1 O13 2.437(4) .
Eu1 O8 2.438(2) .
Eu1 O8 2.438(2) 7_575
Eu1 O15 2.460(3) 7_575
Eu1 O15 2.460(3) .
Eu1 O12 2.477(4) .
Eu1 O9 2.480(2) .
Eu1 O9 2.480(2) 7_575
Eu1 Cu1 3.4936(5) .
Eu1 Cu3 3.5383(5) .
Eu1 Cu2 3.5526(4) .
N1 C2 1.357(5) .
N1 C3 1.372(5) .
N2 C2 1.371(4) .
N2 C1 1.393(4) .
N2 C4 1.480(4) .
N3 C3 1.380(4) .
N3 C1 1.384(4) .
N3 C7 1.480(4) .
N4 O16 1.178(5) .
N4 O18 1.202(6) .
N4 O17 1.355(5) .
C1 O1 1.217(4) .
C2 O2 1.222(4) .
C3 O3 1.214(5) .
C4 C5 1.523(5) .
C5 C6 1.510(4) .
C6 O5 1.259(4) .
C6 O4 1.263(4) .
C7 C8 1.514(5) .
C8 C9 1.507(4) .
C9 O6 1.252(4) .
C9 O7 1.268(4) .
O4 Cu2 1.960(2) .
O4WA O4WB 1.156(15) .
O5 Cu1 1.946(2) .
O6 Cu2 1.960(2) .
O7 Cu3 1.934(2) .
O8 Cu2 1.950(2) .
O8 Cu1 1.959(2) .
O9 Cu3 1.946(2) .
O9 Cu2 1.981(2) .
O10 Cu2 2.405(3) .
O11 Cu1 2.373(3) .
O17 Cu3 2.434(3) .
Cu1 O5 1.946(2) 7_575
Cu1 O8 1.959(2) 7_575
Cu2 Cu3 3.0496(5) .
Cu3 O7 1.934(2) 7_575
Cu3 O9 1.946(2) 7_575
Cu3 Cu2 3.0496(5) 7_575
